data_2100211
loop_
_publ_author_name
'Michiue, Yuichi'
'Yamamoto, Akiji'
'Onoda, Mitsuko'
'Sato, Akira'
'Akashi, Takaya'
'Yamane, Hisanori'

_publ_section_title
;
 Incommensurate crystallographic shear structure of
 Ba~<i>x~</i>Bi~2{-~2<i>x</i>}Ti~4{-~<i>x</i>}O~11{-~4<i>x</i>}
 (<i>x</i> = 0.275)
;
_journal_issue 2
_journal_name_full 'Acta Crystallographica Section B'
_journal_page_first 145
_journal_page_last 153
_journal_paper_doi 10.1107/S0108768105001655
_journal_volume 61
_journal_year 2005
_chemical_formula_sum 'Ba0.0504 Bi0.2661 O1.8165 Ti0.6835'
_chemical_formula_weight 124.3
_chemical_name_systematic ' ?'
_symmetry_cell_setting monoclinic
_symmetry_space_group_name_H-M ?P?
_cell_angle_alpha 90
_cell_angle_beta 92.625(2)
_cell_angle_gamma 90
_cell_formula_units_Z 4
_cell_length_a 10.6914(3)
_cell_length_b 3.79630(10)
_cell_length_c 3.34570(10)
_cell_measurement_reflns_used 4621
_cell_measurement_temperature 298
_cell_measurement_theta_max 45
_cell_measurement_theta_min 2.5
_cell_volume 135.652(7)
_computing_publication_material '(Jana2000; Petricek and Dusek, 2000)'
_computing_structure_refinement '(Jana2000; Petricek and Dusek, 2000)'
_diffrn_measurement_device_type 'Mac Science DIP320'
_diffrn_measurement_method \w
_diffrn_radiation_monochromator graphite
_diffrn_radiation_type 'Nb K\a'
_diffrn_radiation_wavelength 0.7476
_diffrn_reflns_av_R_equivalents 0.033
_diffrn_reflns_av_sigmaI/netI 0.0436
_diffrn_reflns_limit_h_max 15
_diffrn_reflns_limit_h_min -15
_diffrn_reflns_limit_k_max 3
_diffrn_reflns_limit_k_min -4
_diffrn_reflns_limit_l_max 3
_diffrn_reflns_limit_l_min -7
_diffrn_reflns_number 2389
_diffrn_reflns_theta_max 45
_diffrn_reflns_theta_min 2.45
_diffrn_standards_number 0
_exptl_absorpt_coefficient_mu 38.91
_exptl_absorpt_correction_T_max 0.274
_exptl_absorpt_correction_T_min 0.161
_exptl_absorpt_correction_type empirical
_exptl_crystal_colour 'pale yellow'
_exptl_crystal_density_diffrn 6.0853(3)
_exptl_crystal_description prism
_exptl_crystal_F_000 218
_exptl_crystal_size_max 0.10
_exptl_crystal_size_mid 0.05
_exptl_crystal_size_min 0.04
_refine_diff_density_max 3.08
_refine_diff_density_min -2.56
_refine_ls_extinction_coef 0.002725
_refine_ls_extinction_method 'B-C type 1 Gaussian isotropic (Becker & Coppens, 1974)'
_refine_ls_goodness_of_fit_ref 1.85
_refine_ls_number_parameters 81
_refine_ls_number_reflns 925
_refine_ls_R_factor_gt 0.0418
_refine_ls_shift/su_max 0.0057
_refine_ls_shift/su_mean 0.0011
_refine_ls_structure_factor_coef F
_refine_ls_weighting_details w=1/\s^2^(F)
_refine_ls_weighting_scheme sigma
_refine_ls_wR_factor_gt 0.0421
_reflns_number_gt 925
_reflns_number_total 1059
_reflns_threshold_expression I>2\s(I)
_cod_data_source_file sn5011.cif
_cod_data_source_block I
_cod_database_code 2100211

loop_
_atom_site_label
_atom_site_fract_x
_atom_site_fract_y
_atom_site_fract_z
_atom_site_U_iso_or_equiv
_atom_site_adp_type
_atom_site_calc_flag
_atom_site_refinement_flags
_atom_site_occupancy
_atom_site_disorder_assembly
_atom_site_disorder_group
_atom_site_type_symbol
Ba1 0.0822(10) 0 0.689(3) 0.0089(15) Uiso d . 0.1592 . . Ba
Bi1 0.1029(14) 0 0.755(4) 0.012(3) Uani d . 0.8408 . . Bi
Ti1 0.358(2) 0 0.711(7) 0.0059(3) Uani d . 1 . . Ti
O1 0.2102(4) 0 0.8802(14) 0.0092(13) Uani d . 1 . . O
O2 0.5 0 0.5 0.012(4) Uani d . 1 . . O
O3 0.589(6) 0 0.760(13) 0.0084(16) Uani d . 1 . . O

loop_
_atom_site_aniso_label
_atom_site_aniso_U_11
_atom_site_aniso_U_22
_atom_site_aniso_U_33
_atom_site_aniso_U_12
_atom_site_aniso_U_13
_atom_site_aniso_U_23
_atom_site_aniso_type_symbol
Bi1 0.051(6) -0.037(7) 0.023(4) 0 0.015(3) 0 Bi
Ti1 0.0044(5) 0.0075(8) 0.0058(4) 0 -0.0012(3) 0 Ti
O1 0.0036(15) 0.015(3) 0.0085(18) 0 -0.0008(12) 0 O
O2 0.001(3) 0.018(8) 0.018(6) 0 0.008(4) 0 O
O3 0.010(2) 0.012(4) 0.0026(18) 0 -0.0032(15) 0 O

loop_
_atom_type_symbol
_atom_type_scat_dispersion_real
_atom_type_scat_dispersion_imag
_atom_type_scat_source
Bi -4.108 10.257 'International Tables Vol C Tables  4.2.6.8 and 6.1.1.1'
Ba -0.324 2.282 'International Tables Vol C Tables  4.2.6.8 and 6.1.1.1'
Ti 0.278 0.446 'International Tables Vol C Tables  4.2.6.8 and 6.1.1.1'
O 0.011 0.006 'International Tables Vol C Tables  4.2.6.8 and 6.1.1.1'

loop_
_geom_bond_atom_site_label_1
_geom_bond_atom_site_label_2
_geom_bond_site_symmetry_1
_geom_bond_site_symmetry_2
_geom_bond_publ_flag
Ba1 O1 . 1_554 no
Ba1 O1 . . no
Ba1 O1 . 1_556 no
Ba1 O1 . 3_556 no
Ba1 O1 . 3_557 no
Ba1 O1 . 7_546 no
Ba1 O1 . 7_556 no
Ba1 O2 . 5_444 no
Ba1 O2 . 5_454 no
Ba1 O3 . 5_445 no
Ba1 O3 . 5_455 no
Ba1 O3 . 7_546 no
Ba1 O3 . 7_556 no
Bi1 O1 . 1_554 no
Bi1 O1 . . no
Bi1 O1 . 1_556 no
Bi1 O1 . 3_557 no
Bi1 O1 . 7_546 no
Bi1 O1 . 7_556 no
Bi1 O2 . 5_444 no
Bi1 O2 . 5_454 no
Bi1 O3 . 5_445 no
Bi1 O3 . 5_455 no
Bi1 O3 . 7_546 no
Bi1 O3 . 7_556 no
Ti1 O1 . 1_554 no
Ti1 O1 . . no
Ti1 O1 . 5_545 no
Ti1 O1 . 5_555 no
Ti1 O1 . 7_545 no
Ti1 O1 . 7_546 no
Ti1 O1 . 7_547 no
Ti1 O1 . 7_555 no
Ti1 O1 . 7_556 no
Ti1 O1 . 7_557 no
Ti1 O2 . . no
Ti1 O2 . 1_556 no
Ti1 O3 . . no
Ti1 O3 . 5_444 no
Ti1 O3 . 5_445 no
Ti1 O3 . 5_454 no
Ti1 O3 . 5_455 no
Ti1 O3 . 3_656 no
Ti1 O3 . 3_657 no
